data_7114089
loop_
_publ_author_name
'Barclay, Tosha M.'
'McAuley, Alex'
'Subramanian, S.'

_publ_section_title
;
 Synthesis and structure of a new macrotricyclic ligand that encapsulates
 lithium and transition metal ions
;
_journal_issue 2
_journal_name_full 'Chemical Communications'
_journal_page_first 170
_journal_paper_doi 10.1039/b109793h
_journal_year 2002
_chemical_formula_sum 'C18 H37 Cl2 Li N4 O8 S2'
_chemical_formula_weight 579.48
_chemical_name_systematic
; 
? 
;
_space_group_IT_number 2
_symmetry_space_group_name_Hall '-P 1'
_symmetry_space_group_name_H-M 'P -1'
_atom_sites_solution_hydrogens geom
_atom_sites_solution_primary direct
_atom_sites_solution_secondary difmap
_audit_creation_method SHELXL-97
_cell_angle_alpha 72.895(4)
_cell_angle_beta 80.625(4)
_cell_angle_gamma 85.607(4)
_cell_formula_units_Z 1
_cell_length_a 7.3867(16)
_cell_length_b 9.057(2)
_cell_length_c 10.269(2)
_cell_measurement_temperature 293(2)
_cell_volume 647.6(2)
_computing_structure_refinement 'SHELXL-97 (Sheldrick, 1997)'
_computing_structure_solution 'SHELXS-97 (Sheldrick, 1990)'
_diffrn_ambient_temperature 293(2)
_diffrn_measured_fraction_theta_full 0.992
_diffrn_measured_fraction_theta_max 0.992
_diffrn_radiation_monochromator graphite
_diffrn_radiation_source 'fine-focus sealed tube'
_diffrn_radiation_type MoK\a
_diffrn_radiation_wavelength 0.71073
_diffrn_reflns_av_R_equivalents 0.0326
_diffrn_reflns_av_sigmaI/netI 0.0631
_diffrn_reflns_limit_h_max 8
_diffrn_reflns_limit_h_min -8
_diffrn_reflns_limit_k_max 10
_diffrn_reflns_limit_k_min -10
_diffrn_reflns_limit_l_max 12
_diffrn_reflns_limit_l_min -11
_diffrn_reflns_number 4921
_diffrn_reflns_theta_full 25.05
_diffrn_reflns_theta_max 25.05
_diffrn_reflns_theta_min 2.10
_exptl_absorpt_coefficient_mu 0.462
_exptl_crystal_density_diffrn 1.486
_exptl_crystal_density_method 'not measured'
_exptl_crystal_F_000 306
_refine_diff_density_max 0.447
_refine_diff_density_min -0.283
_refine_diff_density_rms 0.058
_refine_ls_extinction_method none
_refine_ls_goodness_of_fit_ref 0.982
_refine_ls_hydrogen_treatment mixed
_refine_ls_matrix_type full
_refine_ls_number_parameters 160
_refine_ls_number_reflns 2280
_refine_ls_number_restraints 0
_refine_ls_restrained_S_all 0.982
_refine_ls_R_factor_all 0.0860
_refine_ls_R_factor_gt 0.0458
_refine_ls_shift/su_max 0.001
_refine_ls_shift/su_mean 0.000
_refine_ls_structure_factor_coef Fsqd
_refine_ls_weighting_details 'calc w=1/[\s^2^(Fo^2^)+(0.0705P)^2^+0.0000P] where P=(Fo^2^+2Fc^2^)/3'
_refine_ls_weighting_scheme calc
_refine_ls_wR_factor_gt 0.1147
_refine_ls_wR_factor_ref 0.1327
_reflns_number_gt 1408
_reflns_number_total 2280
_reflns_threshold_expression >2sigma(I)
_cod_data_source_file b109793h.txt
_cod_data_source_block Li[HL3](ClO4)2
_cod_database_code 7114089

loop_
_symmetry_equiv_pos_as_xyz
'x, y, z'
'-x, -y, -z'

loop_
_atom_site_label
_atom_site_type_symbol
_atom_site_fract_x
_atom_site_fract_y
_atom_site_fract_z
_atom_site_U_iso_or_equiv
_atom_site_adp_type
_atom_site_occupancy
_atom_site_symmetry_multiplicity
_atom_site_calc_flag
_atom_site_refinement_flags
S1 S 0.36636(12) 0.38447(10) 0.63596(10) 0.0417(3) Uani 1 1 d .
Cl1 Cl -0.35317(13) 0.19761(11) 1.15072(10) 0.0493(3) Uani 1 1 d .
O1 O -0.4466(6) 0.2100(6) 1.0436(4) 0.1350(17) Uani 1 1 d .
O2 O -0.4480(5) 0.1171(5) 1.2740(4) 0.1343(19) Uani 1 1 d .
O3 O -0.1765(4) 0.1260(4) 1.1294(3) 0.0854(11) Uani 1 1 d .
O4 O -0.3341(7) 0.3486(5) 1.1530(6) 0.156(2) Uani 1 1 d .
Li1 Li 0.0000 0.5000 0.5000 0.0341(18) Uani 1 2 d S
N1 N -0.0431(4) 0.3753(3) 0.7488(3) 0.0392(7) Uani 1 1 d .
HN1 H 0.0250 0.4105 0.6643 0.047 Uiso 0.50 1 calc PR
N2 N 0.0384(3) 0.2662(3) 0.5143(3) 0.0345(7) Uani 1 1 d .
C1 C -0.1458(5) 0.6526(4) 0.7422(4) 0.0475(10) Uani 1 1 d .
H1A H -0.2546 0.7198 0.7325 0.057 Uiso 1 1 calc R
H1B H -0.1048 0.6524 0.8273 0.057 Uiso 1 1 calc R
C2 C -0.2000(5) 0.4900(4) 0.7558(4) 0.0465(10) Uani 1 1 d .
H2A H -0.2792 0.4523 0.8430 0.056 Uiso 1 1 calc R
H2B H -0.2712 0.4946 0.6831 0.056 Uiso 1 1 calc R
C3 C 0.0837(5) 0.3601(5) 0.8527(4) 0.0457(9) Uani 1 1 d .
H3A H 0.0274 0.2976 0.9420 0.055 Uiso 1 1 calc R
H3B H 0.1034 0.4615 0.8606 0.055 Uiso 1 1 calc R
C4 C 0.2674(5) 0.2859(5) 0.8114(4) 0.0493(10) Uani 1 1 d .
H4A H 0.2505 0.1783 0.8191 0.059 Uiso 1 1 calc R
H4B H 0.3514 0.2892 0.8738 0.059 Uiso 1 1 calc R
C5 C 0.3761(5) 0.2412(4) 0.5440(4) 0.0415(9) Uani 1 1 d .
H5A H 0.4229 0.2900 0.4482 0.050 Uiso 1 1 calc R
H5B H 0.4651 0.1612 0.5797 0.050 Uiso 1 1 calc R
C6 C 0.1983(4) 0.1628(4) 0.5488(4) 0.0407(9) Uani 1 1 d .
H6A H 0.2215 0.0998 0.4858 0.049 Uiso 1 1 calc R
H6B H 0.1666 0.0938 0.6408 0.049 Uiso 1 1 calc R
C7 C -0.0021(5) 0.2780(4) 0.3758(4) 0.0427(9) Uani 1 1 d .
H7A H -0.1142 0.3398 0.3620 0.051 Uiso 1 1 calc R
H7B H -0.0250 0.1752 0.3724 0.051 Uiso 1 1 calc R
C8 C -0.1281(5) 0.2154(4) 0.6125(4) 0.0437(9) Uani 1 1 d .
H8A H -0.1523 0.1105 0.6158 0.052 Uiso 1 1 calc R
H8B H -0.2314 0.2809 0.5802 0.052 Uiso 1 1 calc R
C9 C -0.1137(5) 0.2207(4) 0.7557(4) 0.0453(10) Uani 1 1 d .
H9A H -0.0307 0.1386 0.7974 0.054 Uiso 1 1 calc R
H9B H -0.2333 0.2053 0.8122 0.054 Uiso 1 1 calc R

loop_
_atom_site_aniso_label
_atom_site_aniso_U_11
_atom_site_aniso_U_22
_atom_site_aniso_U_33
_atom_site_aniso_U_23
_atom_site_aniso_U_13
_atom_site_aniso_U_12
S1 0.0337(5) 0.0473(6) 0.0475(6) -0.0160(4) -0.0088(4) -0.0066(4)
Cl1 0.0523(6) 0.0518(6) 0.0407(6) -0.0080(4) -0.0101(5) 0.0029(5)
O1 0.098(3) 0.238(5) 0.091(3) -0.063(3) -0.050(2) 0.005(3)
O2 0.109(3) 0.133(3) 0.078(3) 0.045(2) 0.051(2) 0.062(3)
O3 0.061(2) 0.092(2) 0.075(2) 0.0021(18) 0.0124(17) 0.0202(18)
O4 0.157(4) 0.071(3) 0.271(7) -0.073(3) -0.082(4) 0.009(3)
Li1 0.035(4) 0.034(4) 0.036(5) -0.009(3) -0.012(4) 0.000(3)
N1 0.0369(17) 0.0459(17) 0.0373(17) -0.0138(14) -0.0061(13) -0.0072(14)
N2 0.0290(15) 0.0342(15) 0.0433(18) -0.0129(13) -0.0101(13) -0.0010(12)
C1 0.051(2) 0.055(2) 0.043(2) -0.0220(19) -0.0132(19) 0.0058(19)
C2 0.037(2) 0.058(2) 0.043(2) -0.0135(18) -0.0032(17) -0.0055(18)
C3 0.044(2) 0.060(2) 0.034(2) -0.0106(18) -0.0106(17) -0.0078(18)
C4 0.043(2) 0.062(2) 0.045(2) -0.0130(19) -0.0174(19) 0.0009(19)
C5 0.0324(19) 0.043(2) 0.053(2) -0.0175(18) -0.0132(17) 0.0026(16)
C6 0.039(2) 0.0306(18) 0.054(2) -0.0106(17) -0.0146(18) -0.0013(16)
C7 0.046(2) 0.040(2) 0.051(2) -0.0208(18) -0.0174(18) -0.0021(17)
C8 0.033(2) 0.044(2) 0.058(3) -0.0185(18) -0.0090(18) -0.0050(16)
C9 0.044(2) 0.043(2) 0.047(2) -0.0092(17) -0.0020(18) -0.0131(17)

loop_
_atom_type_symbol
_atom_type_description
_atom_type_scat_dispersion_real
_atom_type_scat_dispersion_imag
_atom_type_scat_source
C C 0.0033 0.0016 'International Tables Vol C Tables 4.2.6.8 and 6.1.1.4'
H H 0.0000 0.0000 'International Tables Vol C Tables 4.2.6.8 and 6.1.1.4'
N N 0.0061 0.0033 'International Tables Vol C Tables 4.2.6.8 and 6.1.1.4'
O O 0.0106 0.0060 'International Tables Vol C Tables 4.2.6.8 and 6.1.1.4'
S S 0.1246 0.1234 'International Tables Vol C Tables 4.2.6.8 and 6.1.1.4'
Cl Cl 0.1484 0.1585 'International Tables Vol C Tables 4.2.6.8 and 6.1.1.4'
Li Li -0.0003 0.0001 'International Tables Vol C Tables 4.2.6.8 and 6.1.1.4'

loop_
_geom_angle_atom_site_label_1
_geom_angle_atom_site_label_2
_geom_angle_atom_site_label_3
_geom_angle
_geom_angle_site_symmetry_1
_geom_angle_site_symmetry_3
C5 S1 C4 104.70(18) . .
O1 Cl1 O2 112.0(3) . .
O1 Cl1 O4 105.6(3) . .
O2 Cl1 O4 108.9(3) . .
O1 Cl1 O3 110.9(3) . .
O2 Cl1 O3 109.66(19) . .
O4 Cl1 O3 109.7(3) . .
N2 Li1 N2 180.0 2_566 .
N2 Li1 N1 103.31(10) 2_566 .
N2 Li1 N1 76.69(10) . .
N2 Li1 N1 76.69(10) 2_566 2_566
N2 Li1 N1 103.31(10) . 2_566
N1 Li1 N1 180.0 . 2_566
N2 Li1 C8 146.92(10) 2_566 .
N2 Li1 C8 33.08(10) . .
N1 Li1 C8 57.31(10) . .
N1 Li1 C8 122.69(10) 2_566 .
N2 Li1 C8 33.08(10) 2_566 2_566
N2 Li1 C8 146.92(10) . 2_566
N1 Li1 C8 122.69(10) . 2_566
N1 Li1 C8 57.31(10) 2_566 2_566
C8 Li1 C8 180.000(1) . 2_566
N2 Li1 C7 146.94(10) 2_566 .
N2 Li1 C7 33.06(10) . .
N1 Li1 C7 107.37(10) . .
N1 Li1 C7 72.63(10) 2_566 .
C8 Li1 C7 52.62(11) . .
C8 Li1 C7 127.38(11) 2_566 .
N2 Li1 C7 33.06(10) 2_566 2_566
N2 Li1 C7 146.94(10) . 2_566
N1 Li1 C7 72.63(10) . 2_566
N1 Li1 C7 107.37(10) 2_566 2_566
C8 Li1 C7 127.38(11) . 2_566
C8 Li1 C7 52.62(11) 2_566 2_566
C7 Li1 C7 180.000(1) . 2_566
N2 Li1 C2 78.42(11) 2_566 .
N2 Li1 C2 101.58(11) . .
N1 Li1 C2 32.68(10) . .
N1 Li1 C2 147.32(10) 2_566 .
C8 Li1 C2 72.26(11) . .
C8 Li1 C2 107.74(11) 2_566 .
C7 Li1 C2 123.76(11) . .
C7 Li1 C2 56.24(11) 2_566 .
N2 Li1 C2 101.58(11) 2_566 2_566
N2 Li1 C2 78.42(10) . 2_566
N1 Li1 C2 147.32(10) . 2_566
N1 Li1 C2 32.68(10) 2_566 2_566
C8 Li1 C2 107.74(11) . 2_566
C8 Li1 C2 72.26(11) 2_566 2_566
C7 Li1 C2 56.24(11) . 2_566
C7 Li1 C2 123.76(11) 2_566 2_566
C2 Li1 C2 180.0 . 2_566
C3 N1 C2 114.5(3) . .
C3 N1 C9 111.7(3) . .
C2 N1 C9 110.4(3) . .
C3 N1 Li1 130.4(2) . .
C2 N1 Li1 85.70(19) . .
C9 N1 Li1 101.08(19) . .
C8 N2 C7 107.7(3) . .
C8 N2 C6 112.3(3) . .
C7 N2 C6 112.1(3) . .
C8 N2 Li1 96.23(19) . .
C7 N2 Li1 96.54(19) . .
C6 N2 Li1 129.3(2) . .
C7 C1 C2 116.4(3) 2_566 .
N1 C2 C1 115.3(3) . .
N1 C2 Li1 61.62(16) . .
C1 C2 Li1 91.2(2) . .
N1 C3 C4 111.2(3) . .
C3 C4 S1 111.4(2) . .
C6 C5 S1 117.8(3) . .
N2 C6 C5 116.2(3) . .
N2 C7 C1 115.7(3) . 2_566
N2 C7 Li1 50.40(14) . .
C1 C7 Li1 95.0(2) 2_566 .
N2 C8 C9 112.9(3) . .
N2 C8 Li1 50.69(14) . .
C9 C8 Li1 92.07(19) . .
C8 C9 N1 109.5(3) . .

loop_
_geom_bond_atom_site_label_1
_geom_bond_atom_site_label_2
_geom_bond_distance
_geom_bond_site_symmetry_2
S1 C5 1.807(4) .
S1 C4 1.817(4) .
Cl1 O1 1.365(4) .
Cl1 O2 1.368(3) .
Cl1 O4 1.393(4) .
Cl1 O3 1.426(3) .
Li1 N2 2.080(3) 2_566
Li1 N2 2.080(3) .
Li1 N1 2.449(3) .
Li1 N1 2.449(3) 2_566
Li1 C8 2.672(3) .
Li1 C8 2.672(3) 2_566
Li1 C7 2.682(3) .
Li1 C7 2.682(3) 2_566
Li1 C2 2.776(4) .
Li1 C2 2.776(4) 2_566
N1 C3 1.501(4) .
N1 C2 1.503(5) .
N1 C9 1.510(4) .
N2 C8 1.467(4) .
N2 C7 1.472(4) .
N2 C6 1.473(4) .
C1 C7 1.511(5) 2_566
C1 C2 1.517(5) .
C3 C4 1.521(5) .
C5 C6 1.527(4) .
C7 C1 1.511(5) 2_566
C8 C9 1.506(5) .
